data_7152158
loop_
_publ_author_name
'Cametti, Massimo'
'Raatikainen, Kari'
'Metrangolo, Pierangelo'
'Pilati, Tullio'
'Terraneo, Giancarlo'
'Resnati, Giuseppe'

_publ_section_title
;
 2-Iodo-imidazolium receptor binds oxoanions via charge-assisted halogen
 bonding.
;
_journal_issue 7
_journal_name_full 'Organic &amp; biomolecular chemistry'
_journal_page_first 1329
_journal_page_last 1333
_journal_paper_doi 10.1039/c1ob06524f
_journal_volume 10
_journal_year 2012
_chemical_formula_moiety 'C20 H18 N2 I 1+, H2 O, Cl 1-'
_chemical_formula_sum 'C20 H20 Cl I N2 O'
_chemical_formula_weight 466.73
_chemical_name_systematic
;
?
;
_space_group_IT_number 14
_symmetry_cell_setting monoclinic
_symmetry_space_group_name_Hall '-P 2ybc'
_symmetry_space_group_name_H-M 'P 1 21/c 1'
_atom_sites_solution_hydrogens geom
_atom_sites_solution_primary direct
_atom_sites_solution_secondary difmap
_audit_creation_method SHELXL-97
_cell_angle_alpha 90.00
_cell_angle_beta 91.473(10)
_cell_angle_gamma 90.00
_cell_formula_units_Z 4
_cell_length_a 12.3454(12)
_cell_length_b 10.2075(10)
_cell_length_c 15.1939(15)
_cell_measurement_reflns_used 9783
_cell_measurement_temperature 103(2)
_cell_measurement_theta_max 34.15
_cell_measurement_theta_min 2.59
_cell_volume 1914.0(3)
_computing_cell_refinement 'Bruker SAINT'
_computing_data_collection 'Bruker APEX2'
_computing_data_reduction 'Bruker SAINT'
_computing_molecular_graphics
;
ORTEP-3 (Farrugia, L.J. (1997) Jour. Appl. Cryst. 30, 565)
Mercury (Macrae, C. F., Edgington, P. R., McCabe, P., Pidcock, E.,
Shields, G. P., Taylor, R., Towler, M. & van de Streek, J. (2006).
J. Appl. Cryst. 39, 453-457
;
_computing_publication_material SHELXTL
_computing_structure_refinement 'SHELXL (Sheldrick, G. M. (2008). Acta Cryst. A64, 112-122)'
_computing_structure_solution
;
SIR2002 (Burla, M. C., Camalli, M., Carrozzini, B., Cascarano, G. L.,
Giacovazzo, C., Polidori, G. & Spagna, R. (2003).
J. Appl. Cryst. 36, 1103.)
;
_diffrn_ambient_temperature 103(2)
_diffrn_measured_fraction_theta_full 0.999
_diffrn_measured_fraction_theta_max 0.820
_diffrn_measurement_device_type 'Bruker APEX-II CCD'
_diffrn_measurement_method '\f and \w scans'
_diffrn_radiation_monochromator graphite
_diffrn_radiation_source 'fine-focus sealed tube'
_diffrn_radiation_type MoK\a
_diffrn_radiation_wavelength 0.71073
_diffrn_reflns_av_R_equivalents 0.0281
_diffrn_reflns_av_sigmaI/netI 0.0228
_diffrn_reflns_limit_h_max 18
_diffrn_reflns_limit_h_min -19
_diffrn_reflns_limit_k_max 15
_diffrn_reflns_limit_k_min -13
_diffrn_reflns_limit_l_max 22
_diffrn_reflns_limit_l_min -19
_diffrn_reflns_number 31778
_diffrn_reflns_theta_full 30.00
_diffrn_reflns_theta_max 34.36
_diffrn_reflns_theta_min 2.40
_diffrn_standards_decay_% 0.00
_exptl_absorpt_coefficient_mu 1.823
_exptl_absorpt_correction_T_max 0.7057
_exptl_absorpt_correction_T_min 0.6581
_exptl_absorpt_correction_type multi-scan
_exptl_absorpt_process_details 'Bruker (2001). SADABS. Bruker AXS Inc., Madison, Wisconsin, USA.'
_exptl_crystal_colour brown
_exptl_crystal_density_diffrn 1.620
_exptl_crystal_density_method 'not measured'
_exptl_crystal_description block
_exptl_crystal_F_000 928
_exptl_crystal_size_max 0.20
_exptl_crystal_size_mid 0.14
_exptl_crystal_size_min 0.08
_refine_diff_density_max 1.224
_refine_diff_density_min -0.577
_refine_diff_density_rms 0.100
_refine_ls_extinction_method none
_refine_ls_goodness_of_fit_ref 1.075
_refine_ls_hydrogen_treatment mixed
_refine_ls_matrix_type full
_refine_ls_number_parameters 306
_refine_ls_number_reflns 6582
_refine_ls_number_restraints 21
_refine_ls_restrained_S_all 1.074
_refine_ls_R_factor_all 0.0277
_refine_ls_R_factor_gt 0.0237
_refine_ls_shift/su_max 0.003
_refine_ls_shift/su_mean 0.000
_refine_ls_structure_factor_coef Fsqd
_refine_ls_weighting_details 'w=1/[\s^2^(Fo^2^)+(0.0393P)^2^+0.9294P] where P=(Fo^2^+2Fc^2^)/3'
_refine_ls_weighting_scheme calc
_refine_ls_wR_factor_gt 0.0692
_refine_ls_wR_factor_ref 0.0710
_reflns_number_gt 5842
_reflns_number_total 6582
_reflns_threshold_expression I>2\s(I)
_cod_data_source_file c1ob06524f.txt
_cod_data_source_block mc01
_cod_original_sg_symbol_H-M 'P 21/c'
_cod_database_code 7152158

loop_
_symmetry_equiv_pos_as_xyz
'x, y, z'
'-x, y+1/2, -z+1/2'
'-x, -y, -z'
'x, -y-1/2, z-1/2'

loop_
_atom_site_label
_atom_site_type_symbol
_atom_site_fract_x
_atom_site_fract_y
_atom_site_fract_z
_atom_site_U_iso_or_equiv
_atom_site_adp_type
_atom_site_occupancy
_atom_site_symmetry_multiplicity
_atom_site_calc_flag
_atom_site_refinement_flags
I1 I 0.615841(8) -0.124312(10) 0.820084(7) 0.01791(4) Uani 1 1 d .
N1 N 0.75044(11) 0.09259(14) 0.73803(9) 0.0151(2) Uani 1 1 d .
N2 N 0.62387(10) 0.17695(15) 0.81663(9) 0.0166(3) Uani 1 1 d .
C1 C 0.66809(12) 0.06400(16) 0.79038(10) 0.0158(3) Uani 1 1 d .
C2 C 0.67825(13) 0.27988(17) 0.77923(11) 0.0185(3) Uani 1 1 d .
H2 H 0.6521(19) 0.362(2) 0.7948(15) 0.014(5) Uiso 1 1 d .
C3 C 0.75685(13) 0.22751(17) 0.73006(11) 0.0179(3) Uani 1 1 d .
H3 H 0.806(2) 0.272(3) 0.6969(17) 0.035(7) Uiso 1 1 d .
C4 C 0.81865(13) -0.00308(17) 0.69175(11) 0.0164(3) Uani 1 1 d .
H4A H 0.7806(19) -0.026(2) 0.6393(16) 0.029(6) Uiso 1 1 d .
H4B H 0.8206(16) -0.079(2) 0.7265(13) 0.012(5) Uiso 1 1 d .
C5 C 0.93141(12) 0.04892(16) 0.67820(10) 0.0141(3) Uani 1 1 d .
C6 C 1.01141(12) 0.03325(15) 0.74557(10) 0.0139(3) Uani 1 1 d .
C7 C 0.99062(14) -0.02640(16) 0.82860(11) 0.0180(3) Uani 1 1 d D
H7 H 0.9200(9) -0.056(2) 0.8414(13) 0.013(5) Uiso 1 1 d D
C8 C 1.07041(15) -0.03761(18) 0.89231(11) 0.0214(3) Uani 1 1 d D
H8 H 1.056(2) -0.080(2) 0.9457(10) 0.033(6) Uiso 1 1 d D
C9 C 1.17675(15) 0.01032(18) 0.87753(12) 0.0222(3) Uani 1 1 d D
H9 H 1.2314(14) 0.007(2) 0.9220(12) 0.026(6) Uiso 1 1 d D
C10 C 1.20035(13) 0.06532(17) 0.79939(11) 0.0193(3) Uani 1 1 d D
H10 H 1.2706(12) 0.097(3) 0.7906(19) 0.044(8) Uiso 1 1 d D
C11 C 1.11964(12) 0.07799(16) 0.73051(10) 0.0147(3) Uani 1 1 d .
C12 C 1.14497(13) 0.13177(15) 0.64918(11) 0.0159(3) Uani 1 1 d D
H12 H 1.2178(9) 0.152(2) 0.6376(15) 0.020(5) Uiso 1 1 d D
C13 C 1.06608(13) 0.14909(16) 0.58303(10) 0.0148(3) Uani 1 1 d .
C14 C 1.09344(14) 0.20429(17) 0.49992(11) 0.0194(3) Uani 1 1 d D
H14 H 1.1660(9) 0.228(2) 0.4906(14) 0.023(5) Uiso 1 1 d D
C15 C 1.01653(16) 0.22069(17) 0.43536(11) 0.0215(3) Uani 1 1 d D
H15 H 1.037(2) 0.258(2) 0.3819(10) 0.041(7) Uiso 1 1 d D
C16 C 0.90763(15) 0.18449(18) 0.45033(11) 0.0221(3) Uani 1 1 d D
H16 H 0.8499(16) 0.184(3) 0.4092(14) 0.043(7) Uiso 1 1 d D
C17 C 0.87817(14) 0.13053(16) 0.52810(12) 0.0185(3) Uani 1 1 d D
H17 H 0.8050(9) 0.107(2) 0.5365(15) 0.019(6) Uiso 1 1 d D
C18 C 0.95648(12) 0.10884(15) 0.59798(11) 0.0144(3) Uani 1 1 d .
C19 C 0.53531(14) 0.1918(2) 0.87828(12) 0.0231(3) Uani 1 1 d D
H19A H 0.4904(19) 0.1187(17) 0.8626(18) 0.030(7) Uiso 1 1 d D
H19B H 0.502(2) 0.2740(17) 0.8642(17) 0.044(7) Uiso 1 1 d D
C20 C 0.5772(2) 0.1904(3) 0.97218(14) 0.0382(5) Uani 1 1 d D
H20A H 0.603(2) 0.1044(15) 0.9856(18) 0.035(7) Uiso 1 1 d D
H20B H 0.5219(18) 0.205(3) 1.0141(15) 0.054(9) Uiso 1 1 d D
H20C H 0.6283(19) 0.260(2) 0.9782(19) 0.049(8) Uiso 1 1 d D
Cl1 Cl 0.44637(3) 0.09247(4) 0.65225(3) 0.02043(8) Uani 1 1 d .
O1 O 0.63585(11) 0.9495(2) 0.54726(11) 0.0375(4) Uani 1 1 d D
H1A H 0.619(2) 0.929(3) 0.4966(9) 0.048(8) Uiso 1 1 d D
H1B H 0.5911(19) 0.996(3) 0.5706(18) 0.053(9) Uiso 1 1 d D

loop_
_atom_site_aniso_label
_atom_site_aniso_U_11
_atom_site_aniso_U_22
_atom_site_aniso_U_33
_atom_site_aniso_U_23
_atom_site_aniso_U_13
_atom_site_aniso_U_12
I1 0.01633(5) 0.01505(7) 0.02256(6) 0.00315(4) 0.00453(4) -0.00014(3)
N1 0.0147(5) 0.0117(6) 0.0189(6) 0.0004(5) 0.0034(5) 0.0000(5)
N2 0.0148(5) 0.0149(7) 0.0204(6) 0.0010(5) 0.0040(5) 0.0017(5)
C1 0.0141(6) 0.0143(8) 0.0191(7) 0.0017(6) 0.0025(5) 0.0005(5)
C2 0.0188(6) 0.0128(8) 0.0241(8) 0.0010(6) 0.0026(6) 0.0003(6)
C3 0.0189(6) 0.0128(7) 0.0222(7) 0.0009(6) 0.0036(6) -0.0013(6)
C4 0.0153(6) 0.0134(7) 0.0206(7) -0.0022(6) 0.0045(5) -0.0008(5)
C5 0.0141(6) 0.0107(7) 0.0178(7) -0.0010(5) 0.0027(5) -0.0006(5)
C6 0.0166(6) 0.0095(7) 0.0157(6) -0.0007(5) 0.0037(5) 0.0008(5)
C7 0.0233(7) 0.0130(7) 0.0181(7) 0.0013(6) 0.0056(6) 0.0014(6)
C8 0.0315(8) 0.0153(8) 0.0175(7) 0.0022(6) 0.0031(6) 0.0056(6)
C9 0.0264(8) 0.0182(8) 0.0217(8) -0.0021(6) -0.0046(6) 0.0059(6)
C10 0.0179(7) 0.0160(8) 0.0237(8) -0.0030(6) -0.0016(6) 0.0027(6)
C11 0.0154(6) 0.0113(7) 0.0176(7) -0.0013(5) 0.0019(5) 0.0006(5)
C12 0.0146(6) 0.0138(7) 0.0195(7) -0.0008(5) 0.0041(5) -0.0018(5)
C13 0.0176(6) 0.0097(7) 0.0173(7) -0.0014(5) 0.0049(5) -0.0009(5)
C14 0.0255(7) 0.0137(7) 0.0193(7) 0.0001(6) 0.0074(6) -0.0014(6)
C15 0.0360(9) 0.0128(8) 0.0158(7) 0.0003(6) 0.0051(6) 0.0015(7)
C16 0.0326(8) 0.0164(8) 0.0173(7) -0.0018(6) -0.0030(6) 0.0030(7)
C17 0.0205(7) 0.0156(8) 0.0194(7) -0.0022(6) -0.0021(6) 0.0000(6)
C18 0.0157(6) 0.0109(7) 0.0166(7) -0.0016(5) 0.0018(5) 0.0005(5)
C19 0.0186(7) 0.0236(9) 0.0276(9) 0.0000(7) 0.0094(6) 0.0043(6)
C20 0.0396(11) 0.0501(15) 0.0252(9) -0.0018(9) 0.0104(8) 0.0096(11)
Cl1 0.02051(16) 0.01675(18) 0.02420(19) -0.00248(15) 0.00373(14) 0.00042(14)
O1 0.0187(6) 0.0607(12) 0.0329(8) -0.0130(8) -0.0018(5) 0.0061(7)

loop_
_atom_type_symbol
_atom_type_description
_atom_type_scat_dispersion_real
_atom_type_scat_dispersion_imag
_atom_type_scat_source
C C 0.0033 0.0016 'International Tables Vol C Tables 4.2.6.8 and 6.1.1.4'
H H 0.0000 0.0000 'International Tables Vol C Tables 4.2.6.8 and 6.1.1.4'
N N 0.0061 0.0033 'International Tables Vol C Tables 4.2.6.8 and 6.1.1.4'
O O 0.0106 0.0060 'International Tables Vol C Tables 4.2.6.8 and 6.1.1.4'
Cl Cl 0.1484 0.1585 'International Tables Vol C Tables 4.2.6.8 and 6.1.1.4'
I I -0.4742 1.8119 'International Tables Vol C Tables 4.2.6.8 and 6.1.1.4'

loop_
_geom_angle_atom_site_label_1
_geom_angle_atom_site_label_2
_geom_angle_atom_site_label_3
_geom_angle
C1 N1 C3 108.34(14)
C1 N1 C4 126.07(14)
C3 N1 C4 125.49(14)
C1 N2 C2 109.07(13)
C1 N2 C19 126.52(15)
C2 N2 C19 124.36(15)
N1 C1 N2 108.09(14)
N1 C1 I1 125.06(12)
N2 C1 I1 126.80(12)
C3 C2 N2 106.92(15)
C3 C2 H2 139.3(15)
N2 C2 H2 113.8(15)
C2 C3 N1 107.57(15)
C2 C3 H3 126.9(17)
N1 C3 H3 125.5(17)
N1 C4 C5 111.79(14)
N1 C4 H4A 106.9(15)
C5 C4 H4A 114.5(15)
N1 C4 H4B 106.6(13)
C5 C4 H4B 110.9(12)
H4A C4 H4B 105.8(19)
C18 C5 C6 120.81(14)
C18 C5 C4 119.73(14)
C6 C5 C4 119.44(14)
C5 C6 C7 123.32(14)
C5 C6 C11 118.97(14)
C7 C6 C11 117.71(14)
C8 C7 C6 121.17(16)
C8 C7 H7 118.5(12)
C6 C7 H7 120.3(12)
C7 C8 C9 120.63(16)
C7 C8 H8 120.0(16)
C9 C8 H8 119.4(15)
C10 C9 C8 120.10(16)
C10 C9 H9 118.6(15)
C8 C9 H9 121.2(15)
C9 C10 C11 121.18(16)
C9 C10 H10 119.3(18)
C11 C10 H10 119.5(18)
C12 C11 C10 121.01(15)
C12 C11 C6 119.81(14)
C10 C11 C6 119.18(15)
C13 C12 C11 121.38(14)
C13 C12 H12 119.3(14)
C11 C12 H12 119.2(14)
C12 C13 C14 120.68(15)
C12 C13 C18 119.55(15)
C14 C13 C18 119.76(14)
C15 C14 C13 120.62(16)
C15 C14 H14 120.7(13)
C13 C14 H14 118.7(13)
C14 C15 C16 120.01(16)
C14 C15 H15 118.6(16)
C16 C15 H15 121.4(16)
C17 C16 C15 121.33(16)
C17 C16 H16 111.1(17)
C15 C16 H16 127.2(17)
C16 C17 C18 120.98(16)
C16 C17 H17 119.8(14)
C18 C17 H17 119.2(14)
C5 C18 C17 123.35(15)
C5 C18 C13 119.38(14)
C17 C18 C13 117.26(15)
N2 C19 C20 111.17(15)
N2 C19 H19A 101.4(17)
C20 C19 H19A 114.3(16)
N2 C19 H19B 105.8(17)
C20 C19 H19B 110.9(16)
H19A C19 H19B 113(2)
C19 C20 H20A 108.5(17)
C19 C20 H20B 113.3(18)
H20A C20 H20B 104(3)
C19 C20 H20C 107.2(18)
H20A C20 H20C 116(2)
H20B C20 H20C 108(3)
H1A O1 H1B 113(3)

loop_
_geom_bond_atom_site_label_1
_geom_bond_atom_site_label_2
_geom_bond_distance
I1 C1 2.0808(17)
N1 C1 1.339(2)
N1 C3 1.385(2)
N1 C4 1.479(2)
N2 C1 1.341(2)
N2 C2 1.377(2)
N2 C19 1.466(2)
C2 C3 1.350(2)
C2 H2 0.93(2)
C3 H3 0.92(3)
C4 C5 1.509(2)
C4 H4A 0.95(2)
C4 H4B 0.94(2)
C5 C18 1.405(2)
C5 C6 1.413(2)
C6 C7 1.430(2)
C6 C11 1.436(2)
C7 C8 1.368(2)
C7 H7 0.947(9)
C8 C9 1.424(3)
C8 H8 0.941(10)
C9 C10 1.352(3)
C9 H9 0.944(9)
C10 C11 1.432(2)
C10 H10 0.938(10)
C11 C12 1.395(2)
C12 C13 1.393(2)
C12 H12 0.944(9)
C13 C14 1.431(2)
C13 C18 1.438(2)
C14 C15 1.358(3)
C14 H14 0.942(9)
C15 C16 1.418(3)
C15 H15 0.939(10)
C16 C17 1.362(3)
C16 H16 0.935(10)
C17 C18 1.435(2)
C17 H17 0.947(9)
C19 C20 1.505(3)
C19 H19A 0.956(13)
C19 H19B 0.958(13)
C20 H20A 0.956(13)
C20 H20B 0.957(13)
C20 H20C 0.953(13)
O1 H1A 0.818(10)
O1 H1B 0.814(10)

loop_
_geom_torsion_atom_site_label_1
_geom_torsion_atom_site_label_2
_geom_torsion_atom_site_label_3
_geom_torsion_atom_site_label_4
_geom_torsion
C3 N1 C1 N2 -1.02(17)
C4 N1 C1 N2 -177.36(14)
C3 N1 C1 I1 176.60(11)
C4 N1 C1 I1 0.3(2)
C2 N2 C1 N1 0.84(17)
C19 N2 C1 N1 -176.54(15)
C2 N2 C1 I1 -176.72(11)
C19 N2 C1 I1 5.9(2)
C1 N2 C2 C3 -0.33(18)
C19 N2 C2 C3 177.12(15)
N2 C2 C3 N1 -0.30(18)
C1 N1 C3 C2 0.82(19)
C4 N1 C3 C2 177.18(15)
C1 N1 C4 C5 -150.99(15)
C3 N1 C4 C5 33.3(2)
N1 C4 C5 C18 -95.81(17)
N1 C4 C5 C6 86.02(18)
C18 C5 C6 C7 179.73(15)
C4 C5 C6 C7 -2.1(2)
C18 C5 C6 C11 -0.8(2)
C4 C5 C6 C11 177.32(14)
C5 C6 C7 C8 -179.01(16)
C11 C6 C7 C8 1.5(2)
C6 C7 C8 C9 0.1(3)
C7 C8 C9 C10 -1.3(3)
C8 C9 C10 C11 0.7(3)
C9 C10 C11 C12 -178.36(17)
C9 C10 C11 C6 1.0(3)
C5 C6 C11 C12 -2.2(2)
C7 C6 C11 C12 177.30(15)
C5 C6 C11 C10 178.44(15)
C7 C6 C11 C10 -2.1(2)
C10 C11 C12 C13 -177.50(15)
C6 C11 C12 C13 3.1(2)
C11 C12 C13 C14 -179.93(15)
C11 C12 C13 C18 -1.1(2)
C12 C13 C14 C15 179.77(16)
C18 C13 C14 C15 0.9(2)
C13 C14 C15 C16 0.8(3)
C14 C15 C16 C17 -1.4(3)
C15 C16 C17 C18 0.3(3)
C6 C5 C18 C17 -178.34(15)
C4 C5 C18 C17 3.5(2)
C6 C5 C18 C13 2.9(2)
C4 C5 C18 C13 -175.27(14)
C16 C17 C18 C5 -177.44(16)
C16 C17 C18 C13 1.4(2)
C12 C13 C18 C5 -2.0(2)
C14 C13 C18 C5 176.93(15)
C12 C13 C18 C17 179.18(15)
C14 C13 C18 C17 -1.9(2)
C1 N2 C19 C20 84.4(2)
C2 N2 C19 C20 -92.6(2)
